data_9015312
loop_
_publ_author_name
'Ferraris, G.'
'Jones, D. W.'
'Yerkess, J.'

_publ_section_title
;
 A neutron diffraction study of the crystal structure of calcium
 bis(dihydrogen arsenate), Ca(H2AsO4)2
;
_journal_name_full 'Acta Crystallographica, Section B'
_journal_page_first 2430
_journal_page_last 2437
_journal_paper_doi 10.1107/S0567740872006247
_journal_volume 28
_journal_year 1972
_chemical_compound_source Synthetic
_chemical_formula_sum 'As2 Ca H4 O8'
_chemical_name_mineral Svenekite
_space_group_IT_number 2
_symmetry_space_group_name_Hall '-P 1'
_symmetry_space_group_name_H-M 'P -1'
_cell_angle_alpha 92.35
_cell_angle_beta 109.52
_cell_angle_gamma 109.59
_cell_length_a 8.558
_cell_length_b 7.697
_cell_length_c 5.721
_cell_formula_units_Z 2
_cell_volume 329.621
_database_code_amcsd 0018340
_exptl_crystal_density_diffrn 3.244
_cod_original_formula_sum 'As2 Ca O8 H4'
_cod_database_code 9015312

loop_
_space_group_symop_operation_xyz
x,y,z
-x,-y,-z

loop_
_atom_site_aniso_label
_atom_site_aniso_U_11
_atom_site_aniso_U_22
_atom_site_aniso_U_33
_atom_site_aniso_U_12
_atom_site_aniso_U_13
_atom_site_aniso_U_23
As1 0.00847 0.01049 0.01063 0.00214 0.00417 0.00252
As2 0.00924 0.01000 0.01113 0.00328 0.00367 0.00088
Ca1 0.01683 0.01442 0.01418 0.00531 0.00619 0.00279
O1 0.01277 0.01241 0.01481 0.00125 0.00583 0.00215
O2 0.01746 0.01721 0.01646 0.00228 0.00734 -0.00188
O3 0.01342 0.02290 0.01937 0.00821 0.00518 0.00404
O4 0.01669 0.01380 0.01266 0.00201 0.00405 0.00392
O5 0.02113 0.00949 0.01468 0.00455 0.00075 0.00125
O6 0.01720 0.01393 0.01634 0.00735 0.00847 0.00202
O7 0.01962 0.01556 0.01735 0.00708 0.00494 0.00619
O8 0.01177 0.02076 0.02090 0.00328 0.00810 -0.00075
H1 0.02076 0.03546 0.03583 0.01177 0.01139 0.00152
H2 0.02531 0.01988 0.03114 -0.00087 0.00595 -0.00354
H3 0.03660 0.04875 0.02658 0.01911 0.00290 0.01292
H4 0.02875 0.03800 0.02343 0.01228 0.00506 0.00646
H5 0.03341 0.04255 0.04052 0.02125 0.02000 0.01684

loop_
_atom_site_label
_atom_site_fract_x
_atom_site_fract_y
_atom_site_fract_z
As1 0.34157 0.23990 -0.01476
As2 0.18712 0.76648 0.33085
Ca1 0.08150 0.18660 0.31250
O1 0.17410 0.06170 0.00320
O2 0.37850 0.40140 0.23680
O3 0.54170 0.20820 0.07340
O4 0.31090 0.32520 -0.27930
O5 0.04540 0.67010 0.03060
O6 0.12550 0.90650 0.47590
O7 0.17010 0.56720 0.46650
O8 0.39710 0.85950 0.34050
H1 0.56720 0.17600 -0.07750
H2 0.48950 0.51510 0.27630
H3 0.25930 0.59930 0.63620
H4 0.00000 0.50000 0.00000
H5 0.50000 0.00000 0.50000

loop_
_cod_related_entry_id
_cod_related_entry_database
_cod_related_entry_code
1 AMCSD 0018340
